data_1520701
loop_
_publ_author_name
'Lyxell, Dan-Goran'
'Bostrom, Dan'
'Hashimoto, Masato'
'Pettersson, Lage'

_publ_section_title
;
 Multicomponent Polyanions. 54. Crystal Structure of Tetracaesium
 Monohydrogen Phosphato(phosphito)pentamolybdate Dihydrate,
 Cs4[H(HP)PMo5O22].2H2O
;
_journal_name_full 'Acta Chemica Scandinavica'
_journal_page_first 425
_journal_page_last 430
_journal_paper_doi 10.3891/acta.chem.scand.52-0425
_journal_volume 52
_journal_year 1998
_chemical_formula_sum 'Cs4 H6 Mo5 O24 P2'
_chemical_formula_weight 1463.3
_space_group_IT_number 2
_symmetry_cell_setting triclinic
_symmetry_Int_Tables_number 2
_symmetry_space_group_name_Hall '-P 1'
_symmetry_space_group_name_H-M 'P -1'
_cell_angle_alpha 109.34(2)
_cell_angle_beta 99.92(2)
_cell_angle_gamma 102.85(2)
_cell_formula_units_Z 2
_cell_length_a 10.284(2)
_cell_length_b 10.791(2)
_cell_length_c 13.047(3)
_cell_volume 1283.5(5)
_diffrn_ambient_temperature 293
_diffrn_radiation_probe x-ray
_diffrn_radiation_type MoK\a
_diffrn_radiation_wavelength 0.71069
_exptl_absorpt_coefficient_mu 8.19
_exptl_crystal_density_diffrn 3.786
_exptl_crystal_F_000 1330
_refine_ls_goodness_of_fit_ref 1.366
_refine_ls_number_parameters 317
_refine_ls_number_reflns 7141
_refine_ls_R_factor_gt 0.066
_refine_ls_wR_factor_gt 0.039
_cod_data_source_file Acta-Chem-Scand-1998-52-425-430.cif
_cod_data_source_block 1
_cod_original_formula_sum 'H6 Cs4 Mo5 O24 P2'
_cod_database_code 1520701

loop_
_symmetry_equiv_pos_site_id
_symmetry_equiv_pos_as_xyz
1 x,y,z
2 -x,-y,-z

loop_
_atom_site_label
_atom_site_type_symbol
_atom_site_thermal_displace_type
_atom_site_fract_x
_atom_site_fract_y
_atom_site_fract_z
_atom_site_occupancy
_atom_site_U_iso_or_equiv
_atom_site_calc_flag
_atom_site_refinement_flags
_atom_site_disorder_assembly
_atom_site_disorder_group
Mo1 Mo Uiso 0.35565(6) 0.62279(6) 0.07307(5) 1.000 0.0243(2) . . . .
Mo2 Mo Uiso 0.21421(7) 0.88054(6) 0.08994(5) 1.000 0.0240(2) . . . .
Mo3 Mo Uiso 0.11892(7) 0.97660(7) 0.34010(6) 1.000 0.0314(2) . . . .
Mo4 Mo Uiso 0.13515(8) 0.71018(9) 0.44208(5) 1.000 0.0318(2) . . . .
Mo5 Mo Uiso 0.33029(7) 0.53209(6) 0.29533(5) 1.000 0.0251(2) . . . .
P1 P Uiso 0.0574(2) 0.6210(2) 0.16410(10) 1.000 0.0203(4) . . . .
P2 P Uiso 0.4056(2) 0.8710(2) 0.33940(10) 1.000 0.0201(5) . . . .
O1 O Uiso 0.2266(8) 0.7040(7) 0.0104(4) 1.000 0.033(2) . . . .
O2 O Uiso 0.4321(6) 0.5826(8) 0.1964(6) 1.000 0.034(2) . . . .
O3 O Uiso 0.1980(10) 1.0169(9) 0.2251(7) 1.000 0.050(3) . . . .
O4 O Uiso 0.094(2) 0.8610(10) 0.4123(6) 1.000 0.064(5) . . . .
O5 O Uiso 0.1870(10) 0.5470(10) 0.3756(7) 1.000 0.045(3) . . . .
O6 O Uiso 0.5050(8) 0.7019(9) 0.0483(8) 1.000 0.045(3) . . . .
O7 O Uiso 0.2951(9) 0.4639(7) -0.0333(6) 1.000 0.040(2) . . . .
O8 O Uiso 0.3541(8) 0.9884(8) 0.0764(8) 1.000 0.043(3) . . . .
O9 O Uiso 0.0811(8) 0.8779(8) -0.0108(6) 1.000 0.037(2) . . . .
O10 O Uiso 0.1767(9) 1.1418(8) 0.4363(7) 1.000 0.046(2) . . . .
O11 O Uiso -0.0530(10) 0.9600(10) 0.2812(9) 1.000 0.064(4) . . . .
O12 O Uiso 0.2464(9) 0.7800(10) 0.5738(7) 1.000 0.058(3) . . . .
O13 O Uiso -0.0154(8) 0.6348(9) 0.4656(5) 1.000 0.045(3) . . . .
O14 O Uiso 0.4711(9) 0.5445(8) 0.3937(6) 1.000 0.042(2) . . . .
O15 O Uiso 0.2599(7) 0.3580(6) 0.2227(5) 1.000 0.032(2) . . . .
O16 O Uiso 0.1825(5) 0.5660(6) 0.1536(4) 1.000 0.024(2) . . . .
O17 O Uiso 0.0913(8) 0.7708(7) 0.1751(5) 1.000 0.035(2) . . . .
O18 O Uiso -0.0009(7) 0.5989(8) 0.2569(6) 1.000 0.039(2) . . . .
O19 O Uiso 0.5650(10) 0.9090(10) 0.3783(7) 1.000 0.052(3) . . . .
O20 O Uiso 0.3778(6) 0.8348(6) 0.2141(4) 1.000 0.026(2) . . . .
O21 O Uiso 0.3552(8) 0.9918(7) 0.3966(5) 1.000 0.034(2) . . . .
O22 O Uiso 0.3370(10) 0.7528(6) 0.3697(6) 1.000 0.041(3) . . . .
OW1 O Uiso 0.6580(10) 1.029(2) 0.1930(10) 1.000 0.083(6) . . . .
OW2 O Uiso 0.629(3) 0.289(3) 0.181(2) 1.000 0.120(10) . . . .
Cs1 Cs Uiso 0.78893(6) 0.82646(6) 0.02621(5) 1.000 0.0358(2) . . . .
Cs2 Cs Uiso 0.46737(7) 0.25340(6) 0.35909(6) 1.000 0.0414(2) . . . .
Cs3 Cs Uiso 0.74034(7) 0.68310(10) 0.30656(6) 1.000 0.0599(3) . . . .
Cs4 Cs Uiso 0.95920(10) 0.28093(9) 0.27486(6) 1.000 0.0589(3) . . . .

loop_
_geom_angle_atom_site_label_1
_geom_angle_atom_site_label_2
_geom_angle_atom_site_label_3
_geom_angle
_geom_angle_site_symmetry_1
_geom_angle_site_symmetry_2
_geom_angle_site_symmetry_3
_geom_angle_publ_flag
O1 Mo1 O2 147.8(3) . . . yes
O1 Mo1 O6 100.4(4) . . . yes
O1 Mo1 O7 96.8(3) . . . yes
O1 Mo1 O16 81.6(3) . . . yes
O1 Mo1 O20 72.7(2) . . . yes
O2 Mo1 O6 100.0(4) . . . yes
O2 Mo1 O7 101.9(4) . . . yes
O2 Mo1 O16 72.2(2) . . . yes
O2 Mo1 O20 83.5(3) . . . yes
O6 Mo1 O7 104.3(4) . . . yes
O6 Mo1 O16 164.2(3) . . . yes
O6 Mo1 O20 88.1(4) . . . yes
O7 Mo1 O16 90.9(3) . . . yes
O7 Mo1 O20 165.2(4) . . . yes
O16 Mo1 O20 77.5(2) . . . yes
O1 Mo2 O3 151.0(3) . . . yes
O1 Mo2 O8 102.9(4) . . . yes
O1 Mo2 O9 96.9(3) . . . yes
O1 Mo2 O17 83.4(3) . . . yes
O1 Mo2 O20 72.9(2) . . . yes
O3 Mo2 O8 95.2(4) . . . yes
O3 Mo2 O9 101.2(4) . . . yes
O3 Mo2 O17 71.6(3) . . . yes
O3 Mo2 O20 86.1(3) . . . yes
O8 Mo2 O9 102.1(4) . . . yes
O8 Mo2 O17 157.0(4) . . . yes
O8 Mo2 O20 86.1(3) . . . yes
O9 Mo2 O17 99.0(3) . . . yes
O9 Mo2 O20 168.3(3) . . . yes
O17 Mo2 O20 74.5(3) . . . yes
O3 Mo3 O4 145.0(6) . . . yes
O3 Mo3 O10 95.6(4) . . . yes
O3 Mo3 O11 98.2(5) . . . yes
O3 Mo3 O17 66.6(3) . . . yes
O3 Mo3 O21 75.2(3) . . . yes
O4 Mo3 O10 109.2(4) . . . yes
O4 Mo3 O11 100.2(7) . . . yes
O4 Mo3 O17 85.3(3) . . . yes
O4 Mo3 O21 84.0(7) . . . yes
O10 Mo3 O11 102.1(5) . . . yes
O10 Mo3 O17 161.4(4) . . . yes
O10 Mo3 O21 81.8(4) . . . yes
O11 Mo3 O17 86.2(4) . . . yes
O11 Mo3 O21 172.8(4) . . . yes
O17 Mo3 O21 88.4(3) . . . yes
O4 Mo4 O5 142.1(4) . . . yes
O4 Mo4 O12 106.0(5) . . . yes
O4 Mo4 O13 101.6(7) . . . yes
O4 Mo4 O18 79.0(3) . . . yes
O4 Mo4 O22 87.9(6) . . . yes
O5 Mo4 O12 100.8(4) . . . yes
O5 Mo4 O13 98.5(4) . . . yes
O5 Mo4 O18 72.9(3) . . . yes
O5 Mo4 O22 66.8(4) . . . yes
O12 Mo4 O13 102.0(4) . . . yes
O12 Mo4 O18 173.5(4) . . . yes
O12 Mo4 O22 87.5(4) . . . yes
O13 Mo4 O18 80.8(3) . . . yes
O13 Mo4 O22 163.9(3) . . . yes
O18 Mo4 O22 88.5(3) . . . yes
O2 Mo5 O5 150.9(4) . . . yes
O2 Mo5 O14 96.2(4) . . . yes
O2 Mo5 O15 101.4(3) . . . yes
O2 Mo5 O16 69.8(2) . . . yes
O2 Mo5 O22 86.8(3) . . . yes
O5 Mo5 O14 104.3(4) . . . yes
O5 Mo5 O15 93.9(4) . . . yes
O5 Mo5 O16 86.1(3) . . . yes
O5 Mo5 O22 70.9(4) . . . yes
O14 Mo5 O15 102.9(4) . . . yes
O14 Mo5 O16 163.4(3) . . . yes
O14 Mo5 O22 96.3(4) . . . yes
O15 Mo5 O16 88.9(3) . . . yes
O15 Mo5 O22 158.1(4) . . . yes
O16 Mo5 O22 74.8(3) . . . yes
O16 P1 O17 111.7(4) . . . yes
O16 P1 O18 111.9(4) . . . yes
O17 P1 O18 112.6(4) . . . yes
O19 P2 O20 102.8(4) . . . yes
O19 P2 O21 111.2(5) . . . yes
O19 P2 O22 110.9(6) . . . yes
O20 P2 O21 111.8(4) . . . yes
O20 P2 O22 113.3(4) . . . yes
O21 P2 O22 106.9(5) . . . yes
Mo1 O1 Mo2 123.0(3) . . . yes
Mo1 O2 Mo5 124.6(4) . . . yes
Mo2 O3 Mo3 125.5(5) . . . yes
Mo3 O4 Mo4 148.6(11) . . . yes
Mo4 O5 Mo5 126.4(6) . . . yes
Mo1 O16 Mo5 93.4(2) . . . yes
Mo1 O16 P1 129.2(4) . . . yes
Mo5 O16 P1 127.1(3) . . . yes
Mo2 O17 Mo3 95.7(3) . . . yes
Mo2 O17 P1 131.0(4) . . . yes
Mo3 O17 P1 128.5(4) . . . yes
Mo4 O18 P1 119.1(4) . . . yes
Mo1 O20 Mo2 91.23(17) . . . yes
Mo1 O20 P2 127.8(4) . . . yes
Mo2 O20 P2 130.4(4) . . . yes
Mo3 O21 P2 119.8(4) . . . yes
Mo4 O22 Mo5 95.5(3) . . . yes
Mo4 O22 P2 132.0(5) . . . yes
Mo5 O22 P2 128.2(5) . . . yes

loop_
_geom_bond_atom_site_label_1
_geom_bond_atom_site_label_2
_geom_bond_distance
_geom_bond_site_symmetry_1
_geom_bond_site_symmetry_2
_geom_bond_publ_flag
Mo1 O1 1.953(8) . . yes
Mo1 O2 1.890(8) . . yes
Mo1 O6 1.721(9) . . yes
Mo1 O7 1.704(8) . . yes
Mo1 O16 2.288(6) . . yes
Mo1 O20 2.347(6) . . yes
Mo2 O1 1.889(7) . . yes
Mo2 O3 1.948(9) . . yes
Mo2 O8 1.713(9) . . yes
Mo2 O9 1.715(8) . . yes
Mo2 O17 2.219(8) . . yes
Mo2 O20 2.379(6) . . yes
Mo3 O3 1.949(9) . . yes
Mo3 O4 1.797(10) . . yes
Mo3 O10 1.702(9) . . yes
Mo3 O11 1.746(11) . . yes
Mo3 O17 2.447(7) . . yes
Mo3 O21 2.367(8) . . yes
Mo4 O4 1.910(13) . . yes
Mo4 O5 1.924(11) . . yes
Mo4 O12 1.706(9) . . yes
Mo4 O13 1.709(9) . . yes
Mo4 O18 2.325(7) . . yes
Mo4 O22 2.439(10) . . yes
Mo5 O2 1.933(8) . . yes
Mo5 O5 1.954(10) . . yes
Mo5 O14 1.709(9) . . yes
Mo5 O15 1.712(7) . . yes
Mo5 O16 2.364(5) . . yes
Mo5 O22 2.234(7) . . yes
P1 O16 1.540(6) . . yes
P1 O17 1.528(8) . . yes
P1 O18 1.503(8) . . yes
P2 O19 1.546(11) . . yes
P2 O20 1.508(5) . . yes
P2 O21 1.521(8) . . yes
P2 O22 1.520(8) . . yes

loop_
_geom_torsion_atom_site_label_1
_geom_torsion_atom_site_label_2
_geom_torsion_atom_site_label_3
_geom_torsion_atom_site_label_4
_geom_torsion
_geom_torsion_site_symmetry_1
_geom_torsion_site_symmetry_2
_geom_torsion_site_symmetry_3
_geom_torsion_site_symmetry_4
_geom_torsion_publ_flag
O2 Mo1 O1 Mo2 47.6(9) . . . . no
O6 Mo1 O1 Mo2 -81.1(5) . . . . no
O7 Mo1 O1 Mo2 173.0(5) . . . . no
O16 Mo1 O1 Mo2 83.1(4) . . . . no
O20 Mo1 O1 Mo2 3.6(4) . . . . no
O1 Mo1 O2 Mo5 35.8(9) . . . . no
O6 Mo1 O2 Mo5 164.6(5) . . . . no
O7 Mo1 O2 Mo5 -88.3(6) . . . . no
O16 Mo1 O2 Mo5 -1.3(4) . . . . no
O20 Mo1 O2 Mo5 77.7(5) . . . . no
O1 Mo1 O16 Mo5 -160.2(3) . . . . no
O1 Mo1 O16 P1 -14.4(4) . . . . no
O2 Mo1 O16 Mo5 0.9(3) . . . . no
O2 Mo1 O16 P1 146.7(5) . . . . no
O7 Mo1 O16 Mo5 103.1(3) . . . . no
O7 Mo1 O16 P1 -111.1(5) . . . . no
O20 Mo1 O16 Mo5 -86.3(2) . . . . no
O20 Mo1 O16 P1 59.6(4) . . . . no
O1 Mo1 O20 Mo2 -2.4(3) . . . . no
O1 Mo1 O20 P2 144.5(5) . . . . no
O2 Mo1 O20 Mo2 -160.6(3) . . . . no
O2 Mo1 O20 P2 -13.7(5) . . . . no
O6 Mo1 O20 Mo2 99.1(4) . . . . no
O6 Mo1 O20 P2 -114.0(5) . . . . no
O16 Mo1 O20 Mo2 -87.4(2) . . . . no
O16 Mo1 O20 P2 59.5(5) . . . . no
O3 Mo2 O1 Mo1 -49.1(10) . . . . no
O8 Mo2 O1 Mo1 78.2(5) . . . . no
O9 Mo2 O1 Mo1 -177.7(5) . . . . no
O17 Mo2 O1 Mo1 -79.4(5) . . . . no
O20 Mo2 O1 Mo1 -3.6(4) . . . . no
O1 Mo2 O3 Mo3 -24.4(12) . . . . no
O8 Mo2 O3 Mo3 -153.2(6) . . . . no
O9 Mo2 O3 Mo3 103.3(6) . . . . no
O17 Mo2 O3 Mo3 7.4(5) . . . . no
O20 Mo2 O3 Mo3 -67.5(6) . . . . no
O1 Mo2 O17 Mo3 160.3(3) . . . . no
O1 Mo2 O17 P1 3.8(6) . . . . no
O3 Mo2 O17 Mo3 -4.8(3) . . . . no
O3 Mo2 O17 P1 -161.3(7) . . . . no
O8 Mo2 O17 Mo3 52.6(10) . . . . no
O8 Mo2 O17 P1 -103.9(9) . . . . no
O9 Mo2 O17 Mo3 -103.7(3) . . . . no
O9 Mo2 O17 P1 99.8(6) . . . . no
O20 Mo2 O17 Mo3 86.2(2) . . . . no
O20 Mo2 O17 P1 -70.3(5) . . . . no
O1 Mo2 O20 Mo1 2.5(3) . . . . no
O1 Mo2 O20 P2 -143.0(6) . . . . no
O3 Mo2 O20 Mo1 162.2(3) . . . . no
O3 Mo2 O20 P2 16.7(6) . . . . no
O8 Mo2 O20 Mo1 -102.3(4) . . . . no
O8 Mo2 O20 P2 112.2(6) . . . . no
O17 Mo2 O20 Mo1 90.2(3) . . . . no
O17 Mo2 O20 P2 -55.3(5) . . . . no
O4 Mo3 O3 Mo2 32.1(12) . . . . no
O10 Mo3 O3 Mo2 167.8(6) . . . . no
O11 Mo3 O3 Mo2 -89.2(7) . . . . no
O17 Mo3 O3 Mo2 -7.0(5) . . . . no
O21 Mo3 O3 Mo2 87.8(6) . . . . no
O3 Mo3 O4 Mo4 9(2) . . . . no
O10 Mo3 O4 Mo4 -123.7(13) . . . . no
O11 Mo3 O4 Mo4 129.6(15) . . . . no
O17 Mo3 O4 Mo4 44.4(14) . . . . no
O21 Mo3 O4 Mo4 -44.5(14) . . . . no
O3 Mo3 O17 Mo2 5.0(4) . . . . no
O3 Mo3 O17 P1 162.3(7) . . . . no
O4 Mo3 O17 Mo2 -153.7(7) . . . . no
O4 Mo3 O17 P1 3.6(8) . . . . no
O11 Mo3 O17 Mo2 105.7(4) . . . . no
O11 Mo3 O17 P1 -97.0(7) . . . . no
O21 Mo3 O17 Mo2 -69.6(3) . . . . no
O21 Mo3 O17 P1 87.8(6) . . . . no
O3 Mo3 O21 P2 -78.8(5) . . . . no
O4 Mo3 O21 P2 72.8(5) . . . . no
O10 Mo3 O21 P2 -176.8(5) . . . . no
O17 Mo3 O21 P2 -12.6(4) . . . . no
O5 Mo4 O4 Mo3 -29(2) . . . . no
O12 Mo4 O4 Mo3 104.8(14) . . . . no
O13 Mo4 O4 Mo3 -149.0(14) . . . . no
O18 Mo4 O4 Mo3 -70.9(14) . . . . no
O22 Mo4 O4 Mo3 17.9(14) . . . . no
O4 Mo4 O5 Mo5 45.7(12) . . . . no
O12 Mo4 O5 Mo5 -88.8(6) . . . . no
O13 Mo4 O5 Mo5 167.2(5) . . . . no
O18 Mo4 O5 Mo5 89.6(6) . . . . no
O22 Mo4 O5 Mo5 -6.3(5) . . . . no
O4 Mo4 O18 P1 71.6(8) . . . . no
O5 Mo4 O18 P1 -82.8(6) . . . . no
O13 Mo4 O18 P1 175.4(6) . . . . no
O22 Mo4 O18 P1 -16.6(5) . . . . no
O4 Mo4 O22 Mo5 -146.6(4) . . . . no
O4 Mo4 O22 P2 10.5(6) . . . . no
O5 Mo4 O22 Mo5 4.4(3) . . . . no
O5 Mo4 O22 P2 161.5(7) . . . . no
O12 Mo4 O22 Mo5 107.3(4) . . . . no
O12 Mo4 O22 P2 -95.6(7) . . . . no
O18 Mo4 O22 Mo5 -67.5(3) . . . . no
O18 Mo4 O22 P2 89.6(6) . . . . no
O5 Mo5 O2 Mo1 -34.5(10) . . . . no
O14 Mo5 O2 Mo1 -169.7(5) . . . . no
O15 Mo5 O2 Mo1 85.8(5) . . . . no
O16 Mo5 O2 Mo1 1.2(4) . . . . no
O22 Mo5 O2 Mo1 -73.7(5) . . . . no
O2 Mo5 O5 Mo4 -35.2(11) . . . . no
O14 Mo5 O5 Mo4 98.5(6) . . . . no
O15 Mo5 O5 Mo4 -157.2(6) . . . . no
O16 Mo5 O5 Mo4 -68.5(5) . . . . no
O22 Mo5 O5 Mo4 6.7(5) . . . . no
O2 Mo5 O16 Mo1 -0.8(3) . . . . no
O2 Mo5 O16 P1 -147.8(5) . . . . no
O5 Mo5 O16 Mo1 162.6(4) . . . . no
O5 Mo5 O16 P1 15.7(5) . . . . no
O15 Mo5 O16 Mo1 -103.4(3) . . . . no
O15 Mo5 O16 P1 109.6(5) . . . . no
O22 Mo5 O16 Mo1 91.4(3) . . . . no
O22 Mo5 O16 P1 -55.5(5) . . . . no
O2 Mo5 O22 Mo4 156.8(3) . . . . no
O2 Mo5 O22 P2 -1.6(6) . . . . no
O5 Mo5 O22 Mo4 -4.3(3) . . . . no
O5 Mo5 O22 P2 -162.7(7) . . . . no
O14 Mo5 O22 Mo4 -107.3(4) . . . . no
O14 Mo5 O22 P2 94.3(7) . . . . no
O15 Mo5 O22 Mo4 43.6(8) . . . . no
O15 Mo5 O22 P2 -114.8(9) . . . . no
O16 Mo5 O22 Mo4 86.9(3) . . . . no
O16 Mo5 O22 P2 -71.5(6) . . . . no
O17 P1 O16 Mo1 -31.8(5) . . . . no
O17 P1 O16 Mo5 103.6(4) . . . . no
O18 P1 O16 Mo1 -158.9(4) . . . . no
O18 P1 O16 Mo5 -23.6(6) . . . . no
O16 P1 O17 Mo2 39.8(6) . . . . no
O16 P1 O17 Mo3 -109.7(5) . . . . no
O18 P1 O17 Mo2 166.6(5) . . . . no
O18 P1 O17 Mo3 17.1(7) . . . . no
O16 P1 O18 Mo4 64.0(6) . . . . no
O17 P1 O18 Mo4 -62.7(6) . . . . no
O19 P2 O20 Mo1 84.3(6) . . . . no
O19 P2 O20 Mo2 -141.5(6) . . . . no
O21 P2 O20 Mo1 -156.3(5) . . . . no
O21 P2 O20 Mo2 -22.1(6) . . . . no
O22 P2 O20 Mo1 -35.4(7) . . . . no
O22 P2 O20 Mo2 98.8(6) . . . . no
O19 P2 O21 Mo3 173.0(5) . . . . no
O20 P2 O21 Mo3 58.7(5) . . . . no
O22 P2 O21 Mo3 -65.8(5) . . . . no
O19 P2 O22 Mo4 139.5(6) . . . . no
O19 P2 O22 Mo5 -70.0(7) . . . . no
O20 P2 O22 Mo4 -105.5(5) . . . . no
O20 P2 O22 Mo5 45.0(8) . . . . no
O21 P2 O22 Mo4 18.1(7) . . . . no
O21 P2 O22 Mo5 168.6(5) . . . . no
